data_2221919
loop_
_publ_author_name
'Shao, Xiangfeng'
'Asahi, Kenshiro'
'Yamauchi, Takayoshi'
'Sugimoto, Toyonari'
'Shiro, Motoo'

_publ_section_title
;
 A new crystal phase of
 <i>N</i>,<i>N</i>,<i>N</i>',<i>N</i>'-tetraphenyl-1,1'-biphenyl-4,4'-diamine
;
_journal_coeditor_code BQ2132
_journal_issue 6
_journal_name_full 'Acta Crystallographica Section E'
_journal_page_first o1224
_journal_paper_doi 10.1107/S1600536809016389
_journal_volume 65
_journal_year 2009
_chemical_formula_iupac 'C36 H28 N2'
_chemical_formula_moiety 'C36 H28 N2'
_chemical_formula_sum 'C36 H28 N2'
_chemical_formula_weight 488.63
_chemical_melting_point 400
_chemical_name_systematic
;
<i>N</i>,<i>N</i>,<i>N</i>',<i>N</i>'-tetraphenyl-1,1'-biphenyl-4,4'-diamine
;
_space_group_IT_number 14
_symmetry_cell_setting monoclinic
_symmetry_space_group_name_Hall '-P 2yn'
_symmetry_space_group_name_H-M 'P 1 21/n 1'
_cell_angle_alpha 90.0000
_cell_angle_beta 107.0521(15)
_cell_angle_gamma 90.0000
_cell_formula_units_Z 2
_cell_length_a 9.6846(2)
_cell_length_b 14.2661(4)
_cell_length_c 9.7946(2)
_cell_measurement_reflns_used 9402
_cell_measurement_temperature 173.1
_cell_measurement_theta_max 68.2
_cell_measurement_theta_min 4.7
_cell_volume 1293.75(5)
_computing_cell_refinement 'PROCESS-AUTO (Rigaku, 1998)'
_computing_data_collection 'PROCESS-AUTO (Rigaku, 1998)'
_computing_data_reduction 'CrystalStructure (Rigaku/MSC, 2007)'
_computing_molecular_graphics 'ORTEPII (Johnson, 1976)'
_computing_publication_material 'CrystalStructure (Rigaku/MSC, 2007)'
_computing_structure_refinement 'SHELXL97 (Sheldrick, 2008)'
_computing_structure_solution 'SHELXS97 (Sheldrick, 2008)'
_diffrn_detector_area_resol_mean 10.00
_diffrn_measured_fraction_theta_full 1.000
_diffrn_measured_fraction_theta_max 1.000
_diffrn_measurement_device_type 'Rigaku R-AXIS RAPID'
_diffrn_measurement_method \w
_diffrn_radiation_type 'Cu K\a'
_diffrn_radiation_wavelength 1.54187
_diffrn_reflns_av_R_equivalents 0.045
_diffrn_reflns_limit_h_max 11
_diffrn_reflns_limit_h_min -11
_diffrn_reflns_limit_k_max 16
_diffrn_reflns_limit_k_min -17
_diffrn_reflns_limit_l_max 11
_diffrn_reflns_limit_l_min -11
_diffrn_reflns_number 14609
_diffrn_reflns_theta_full 68.19
_diffrn_reflns_theta_max 68.19
_exptl_absorpt_coefficient_mu 0.557
_exptl_absorpt_correction_T_max 0.941
_exptl_absorpt_correction_T_min 0.885
_exptl_absorpt_correction_type multi-scan
_exptl_absorpt_process_details '(ABSCOR; Higashi, 1995)'
_exptl_crystal_colour colorless
_exptl_crystal_density_diffrn 1.254
_exptl_crystal_density_method 'not measured'
_exptl_crystal_description block
_exptl_crystal_F_000 516.00
_exptl_crystal_size_max 0.15
_exptl_crystal_size_mid 0.14
_exptl_crystal_size_min 0.11
_refine_diff_density_max 0.22
_refine_diff_density_min -0.15
_refine_ls_extinction_coef 0.0044(7)
_refine_ls_extinction_method 'SHELXL97 (Sheldrick, 2008)'
_refine_ls_goodness_of_fit_ref 1.074
_refine_ls_hydrogen_treatment constr
_refine_ls_number_parameters 174
_refine_ls_number_reflns 2362
_refine_ls_number_restraints 0
_refine_ls_R_factor_gt 0.0393
_refine_ls_shift/su_max 0.0010
_refine_ls_structure_factor_coef Fsqd
_refine_ls_weighting_details 'w = 1/[\s^2^(Fo^2^)+(0.0708P)^2^+0.1003P] where P=(Fo^2^+2Fc^2^)/3'
_refine_ls_weighting_scheme calc
_refine_ls_wR_factor_ref 0.1193
_reflns_number_gt 1956
_reflns_number_total 2362
_reflns_threshold_expression F^2^>2\s(F^2^)
_cod_data_source_file bq2132.cif
_cod_data_source_block I
_cod_original_sg_symbol_H-M 'P 21/n'
_cod_database_code 2221919
_cod_database_fobs_code 2221919

loop_
_symmetry_equiv_pos_site_id
_symmetry_equiv_pos_as_xyz
1 +X,+Y,+Z
2 1/2-X,1/2+Y,1/2-Z
3 -X,-Y,-Z
4 1/2+X,1/2-Y,1/2+Z

loop_
_atom_site_type_symbol
_atom_site_label
_atom_site_fract_x
_atom_site_fract_y
_atom_site_fract_z
_atom_site_U_iso_or_equiv
_atom_site_adp_type
_atom_site_calc_flag
_atom_site_refinement_flags
_atom_site_occupancy
_atom_site_disorder_assembly
_atom_site_disorder_group
N N1 0.61552(11) 0.35882(8) 0.48812(11) 0.0350(3) Uani d . 1.00 . .
C C1 0.75255(14) 0.38277(9) 0.58558(13) 0.0322(3) Uani d . 1.00 . .
C C2 0.76352(16) 0.41058(10) 0.72442(14) 0.0407(3) Uani d . 1.00 . .
C C3 0.89748(16) 0.43064(10) 0.81905(15) 0.0460(4) Uani d . 1.00 . .
C C4 1.02051(16) 0.42680(10) 0.77599(16) 0.0435(3) Uani d . 1.00 . .
C C5 1.00977(15) 0.40187(10) 0.63705(16) 0.0419(3) Uani d . 1.00 . .
C C6 0.87666(15) 0.37871(9) 0.54238(15) 0.0375(3) Uani d . 1.00 . .
C C7 0.52193(14) 0.29751(9) 0.53277(13) 0.0312(3) Uani d . 1.00 . .
C C8 0.57988(15) 0.22955(9) 0.63602(13) 0.0364(3) Uani d . 1.00 . .
C C9 0.49026(15) 0.17243(10) 0.68654(14) 0.0408(3) Uani d . 1.00 . .
C C10 0.34163(15) 0.17989(10) 0.63263(14) 0.0406(3) Uani d . 1.00 . .
C C11 0.28345(15) 0.24546(10) 0.52752(14) 0.0370(3) Uani d . 1.00 . .
C C12 0.37225(14) 0.30446(9) 0.47834(13) 0.0329(3) Uani d . 1.00 . .
C C13 0.57704(13) 0.39859(9) 0.34918(13) 0.0303(3) Uani d . 1.00 . .
C C14 0.61838(14) 0.48974(9) 0.33017(13) 0.0333(3) Uani d . 1.00 . .
C C15 0.58792(14) 0.52884(9) 0.19522(13) 0.0322(3) Uani d . 1.00 . .
C C16 0.51417(12) 0.47929(9) 0.07275(12) 0.0286(3) Uani d . 1.00 . .
C C17 0.46985(14) 0.38858(9) 0.09424(13) 0.0338(3) Uani d . 1.00 . .
C C18 0.50099(14) 0.34835(9) 0.22831(13) 0.0344(3) Uani d . 1.00 . .
H H2 0.6790 0.4158 0.7544 0.049 Uiso c R 1.00 . .
H H3 0.9045 0.4473 0.9148 0.055 Uiso c R 1.00 . .
H H4 1.1119 0.4412 0.8413 0.052 Uiso c R 1.00 . .
H H5 1.0939 0.4006 0.6060 0.050 Uiso c R 1.00 . .
H H6 0.8706 0.3600 0.4477 0.045 Uiso c R 1.00 . .
H H8 0.6817 0.2224 0.6719 0.044 Uiso c R 1.00 . .
H H9 0.5311 0.1277 0.7589 0.049 Uiso c R 1.00 . .
H H10 0.2804 0.1405 0.6674 0.049 Uiso c R 1.00 . .
H H11 0.1816 0.2501 0.4886 0.044 Uiso c R 1.00 . .
H H12 0.3308 0.3498 0.4072 0.039 Uiso c R 1.00 . .
H H14 0.6684 0.5258 0.4111 0.040 Uiso c R 1.00 . .
H H15 0.6181 0.5912 0.1857 0.039 Uiso c R 1.00 . .
H H17 0.4164 0.3533 0.0138 0.041 Uiso c R 1.00 . .
H H18 0.4704 0.2861 0.2382 0.041 Uiso c R 1.00 . .

loop_
_atom_site_aniso_label
_atom_site_aniso_U_11
_atom_site_aniso_U_22
_atom_site_aniso_U_33
_atom_site_aniso_U_12
_atom_site_aniso_U_13
_atom_site_aniso_U_23
N1 0.0320(6) 0.0420(6) 0.0280(5) -0.0078(4) 0.0041(4) 0.0056(4)
C1 0.0307(7) 0.0328(7) 0.0304(6) -0.0044(5) 0.0049(5) 0.0059(4)
C2 0.0374(7) 0.0514(8) 0.0347(7) -0.0094(6) 0.0125(6) -0.0006(6)
C3 0.0506(9) 0.0517(9) 0.0323(7) -0.0171(7) 0.0066(6) -0.0038(6)
C4 0.0349(7) 0.0412(8) 0.0461(8) -0.0087(6) -0.0010(6) 0.0025(6)
C5 0.0311(7) 0.0400(7) 0.0550(9) 0.0004(5) 0.0132(6) 0.0030(6)
C6 0.0370(8) 0.0406(7) 0.0343(7) 0.0005(5) 0.0097(5) 0.0019(5)
C7 0.0328(7) 0.0333(7) 0.0272(6) -0.0060(5) 0.0083(5) -0.0003(4)
C8 0.0328(7) 0.0389(7) 0.0342(7) -0.0043(5) 0.0047(5) 0.0034(5)
C9 0.0468(8) 0.0386(7) 0.0339(7) -0.0088(6) 0.0069(6) 0.0057(5)
C10 0.0450(8) 0.0430(8) 0.0365(7) -0.0138(6) 0.0162(6) -0.0024(5)
C11 0.0315(7) 0.0451(8) 0.0354(7) -0.0055(5) 0.0112(5) -0.0064(5)
C12 0.0342(7) 0.0346(7) 0.0295(6) -0.0010(5) 0.0086(5) -0.0015(5)
C13 0.0280(6) 0.0353(7) 0.0273(6) 0.0001(5) 0.0078(5) 0.0038(4)
C14 0.0353(7) 0.0330(7) 0.0290(6) -0.0020(5) 0.0052(5) -0.0014(5)
C15 0.0345(7) 0.0287(6) 0.0323(6) -0.0013(5) 0.0081(5) 0.0014(4)
C16 0.0231(6) 0.0322(6) 0.0307(6) 0.0034(4) 0.0081(5) 0.0015(4)
C17 0.0346(7) 0.0367(7) 0.0284(6) -0.0051(5) 0.0064(5) -0.0012(5)
C18 0.0375(7) 0.0324(7) 0.0328(6) -0.0060(5) 0.0096(5) 0.0021(5)

loop_
_atom_type_symbol
_atom_type_description
_atom_type_scat_dispersion_real
_atom_type_scat_dispersion_imag
_atom_type_scat_source
C C 0.018 0.009
;
International Tables for Crystallography
(1992, Vol. C, Tables 4.2.6.8 and 6.1.1.4)
;
H H 0.000 0.000
;
International Tables for Crystallography
(1992, Vol. C, Table 6.1.1.4)
;
N N 0.031 0.018
;
International Tables for Crystallography
(1992, Vol. C, Tables 4.2.6.8 and 6.1.1.4)
;

loop_
_geom_angle_atom_site_label_1
_geom_angle_atom_site_label_2
_geom_angle_atom_site_label_3
_geom_angle_site_symmetry_1
_geom_angle_site_symmetry_2
_geom_angle_site_symmetry_3
_geom_angle
_geom_angle_publ_flag
C1 N1 C7 . . . 119.56(10) no
C1 N1 C13 . . . 118.40(10) no
C7 N1 C13 . . . 122.03(9) no
N1 C1 C2 . . . 120.71(13) no
N1 C1 C6 . . . 120.24(11) no
C2 C1 C6 . . . 119.05(11) no
C1 C2 C3 . . . 120.09(14) no
C2 C3 C4 . . . 120.78(13) no
C3 C4 C5 . . . 119.37(12) no
C4 C5 C6 . . . 120.41(15) no
C1 C6 C5 . . . 120.25(13) no
N1 C7 C8 . . . 119.66(11) no
N1 C7 C12 . . . 121.70(10) no
C8 C7 C12 . . . 118.63(12) no
C7 C8 C9 . . . 120.50(12) no
C8 C9 C10 . . . 120.63(12) no
C9 C10 C11 . . . 119.15(14) no
C10 C11 C12 . . . 120.69(12) no
C7 C12 C11 . . . 120.36(11) no
N1 C13 C14 . . . 119.85(10) no
N1 C13 C18 . . . 122.21(11) no
C14 C13 C18 . . . 117.93(11) no
C13 C14 C15 . . . 121.07(10) no
C14 C15 C16 . . . 121.92(11) no
C15 C16 C16 . . 3_665 121.67(11) no
C15 C16 C17 . . . 116.22(10) no
C16 C16 C17 3_665 . . 122.11(10) no
C16 C17 C18 . . . 122.40(10) no
C13 C18 C17 . . . 120.43(11) no
C1 C2 H2 . . . 120.0 no
C3 C2 H2 . . . 120.0 no
C2 C3 H3 . . . 119.6 no
C4 C3 H3 . . . 119.6 no
C3 C4 H4 . . . 120.3 no
C5 C4 H4 . . . 120.3 no
C4 C5 H5 . . . 119.8 no
C6 C5 H5 . . . 119.8 no
C1 C6 H6 . . . 119.9 no
C5 C6 H6 . . . 119.9 no
C7 C8 H8 . . . 119.7 no
C9 C8 H8 . . . 119.8 no
C8 C9 H9 . . . 119.7 no
C10 C9 H9 . . . 119.7 no
C9 C10 H10 . . . 120.4 no
C11 C10 H10 . . . 120.4 no
C10 C11 H11 . . . 119.7 no
C12 C11 H11 . . . 119.7 no
C7 C12 H12 . . . 119.8 no
C11 C12 H12 . . . 119.8 no
C13 C14 H14 . . . 119.5 no
C15 C14 H14 . . . 119.5 no
C14 C15 H15 . . . 119.0 no
C16 C15 H15 . . . 119.0 no
C16 C17 H17 . . . 118.8 no
C18 C17 H17 . . . 118.8 no
C13 C18 H18 . . . 119.8 no
C17 C18 H18 . . . 119.8 no

loop_
_geom_bond_atom_site_label_1
_geom_bond_atom_site_label_2
_geom_bond_site_symmetry_1
_geom_bond_site_symmetry_2
_geom_bond_distance
_geom_bond_publ_flag
N1 C1 . . 1.4304(14) no
N1 C7 . . 1.4178(18) no
N1 C13 . . 1.4196(16) no
C1 C2 . . 1.3904(19) no
C1 C6 . . 1.388(2) no
C2 C3 . . 1.3852(18) no
C3 C4 . . 1.377(2) no
C4 C5 . . 1.381(2) no
C5 C6 . . 1.3892(17) no
C7 C8 . . 1.3946(17) no
C7 C12 . . 1.3936(17) no
C8 C9 . . 1.384(2) no
C9 C10 . . 1.3843(19) no
C10 C11 . . 1.3828(18) no
C11 C12 . . 1.387(2) no
C13 C14 . . 1.3891(18) no
C13 C18 . . 1.3951(16) no
C14 C15 . . 1.3844(17) no
C15 C16 . . 1.3951(16) no
C16 C16 . 3_665 1.4920(16) no
C16 C17 . . 1.3986(18) no
C17 C18 . . 1.3829(17) no
C2 H2 . . 0.950 no
C3 H3 . . 0.950 no
C4 H4 . . 0.950 no
C5 H5 . . 0.950 no
C6 H6 . . 0.950 no
C8 H8 . . 0.950 no
C9 H9 . . 0.950 no
C10 H10 . . 0.950 no
C11 H11 . . 0.950 no
C12 H12 . . 0.950 no
C14 H14 . . 0.950 no
C15 H15 . . 0.950 no
C17 H17 . . 0.950 no
C18 H18 . . 0.950 no

loop_
_geom_contact_atom_site_label_1
_geom_contact_atom_site_label_2
_geom_contact_distance
_geom_contact_site_symmetry_1
_geom_contact_site_symmetry_2
_geom_contact_publ_flag
C4 C9 3.528(2) . 2_656 ?
C12 C14 3.4707(18) . 3_666 ?
N1 H14 3.582 . 3_666 ?
C1 H18 3.262 . 4_555 ?
C2 H18 3.427 . 4_555 ?
C3 H3 3.252 . 3_767 ?
C3 H9 3.045 . 2_656 ?
C3 H18 3.319 . 4_555 ?
C4 H3 3.412 . 3_767 ?
C4 H9 2.912 . 2_656 ?
C4 H10 3.562 . 2_656 ?
C4 H15 3.418 . 3_766 ?
C4 H18 3.081 . 4_555 ?
C5 H9 3.436 . 2_656 ?
C5 H11 3.315 . 1_655 ?
C5 H14 3.445 . 3_766 ?
C5 H15 3.513 . 3_766 ?
C5 H18 2.922 . 4_555 ?
C6 H5 3.515 . 3_766 ?
C6 H9 3.520 . 4_554 ?
C6 H10 3.525 . 4_554 ?
C6 H17 3.353 . 4_555 ?
C6 H18 3.001 . 4_555 ?
C7 H14 3.263 . 3_666 ?
C8 H3 3.433 . 4_454 ?
C8 H11 3.314 . 4_555 ?
C8 H12 3.234 . 4_555 ?
C9 H3 3.597 . 2_646 ?
C9 H3 3.065 . 4_454 ?
C9 H4 3.432 . 2_646 ?
C9 H6 3.137 . 4_455 ?
C9 H11 3.192 . 4_555 ?
C9 H12 3.387 . 4_555 ?
C10 H3 2.996 . 4_454 ?
C10 H4 3.435 . 2_646 ?
C10 H6 3.069 . 4_455 ?
C11 H2 3.447 . 4_454 ?
C11 H3 3.303 . 4_454 ?
C11 H5 3.112 . 1_455 ?
C11 H8 3.361 . 4_454 ?
C11 H9 3.521 . 4_454 ?
C11 H14 3.326 . 3_666 ?
C11 H15 3.557 . 3_666 ?
C12 H5 3.562 . 1_455 ?
C12 H8 3.052 . 4_454 ?
C12 H9 3.508 . 4_454 ?
C12 H14 2.728 . 3_666 ?
C12 H15 3.587 . 3_666 ?
C13 H2 3.566 . 3_666 ?
C13 H10 3.068 . 4_554 ?
C14 H2 3.066 . 3_666 ?
C14 H5 3.095 . 3_766 ?
C14 H10 3.150 . 4_554 ?
C14 H12 3.370 . 3_666 ?
C15 H2 2.881 . 3_666 ?
C15 H4 3.061 . 3_766 ?
C15 H5 3.283 . 3_766 ?
C15 H10 3.111 . 4_554 ?
C16 H2 3.235 . 3_666 ?
C16 H10 3.004 . 4_554 ?
C17 H8 3.482 . 4_454 ?
C17 H10 2.910 . 4_554 ?
C17 H11 3.230 . 4_554 ?
C18 H8 3.144 . 4_454 ?
C18 H10 2.941 . 4_554 ?
C18 H11 3.599 . 4_554 ?
H2 H11 3.291 . 4_555 ?
H2 H14 3.382 . 3_666 ?
H2 H15 3.102 . 3_666 ?
H3 H3 2.581 . 3_767 ?
H3 H4 2.914 . 3_767 ?
H3 H9 3.245 . 2_656 ?
H3 H9 3.404 . 4_555 ?
H3 H10 3.298 . 4_555 ?
H4 H9 3.027 . 2_656 ?
H4 H10 3.038 . 2_656 ?
H4 H15 2.743 . 3_766 ?
H4 H17 3.194 . 1_656 ?
H4 H18 3.549 . 4_555 ?
H5 H6 3.488 . 3_766 ?
H5 H9 3.298 . 4_554 ?
H5 H11 2.687 . 1_655 ?
H5 H12 3.493 . 1_655 ?
H5 H14 2.580 . 3_766 ?
H5 H15 2.935 . 3_766 ?
H5 H18 3.332 . 4_555 ?
H6 H9 2.748 . 4_554 ?
H6 H10 2.626 . 4_554 ?
H6 H11 3.314 . 1_655 ?
H6 H17 3.116 . 4_555 ?
H6 H18 3.429 . 4_555 ?
H8 H11 3.127 . 4_555 ?
H8 H12 2.551 . 4_555 ?
H8 H17 3.286 . 4_555 ?
H8 H18 2.682 . 4_555 ?
H9 H11 2.881 . 4_555 ?
H9 H12 2.857 . 4_555 ?
H10 H17 3.404 . 4_455 ?
H10 H18 3.437 . 4_455 ?
H11 H14 3.529 . 3_666 ?
H11 H17 3.034 . 4_455 ?
H12 H14 2.511 . 3_666 ?

loop_
_geom_torsion_atom_site_label_1
_geom_torsion_atom_site_label_2
_geom_torsion_atom_site_label_3
_geom_torsion_atom_site_label_4
_geom_torsion_site_symmetry_1
_geom_torsion_site_symmetry_2
_geom_torsion_site_symmetry_3
_geom_torsion_site_symmetry_4
_geom_torsion
_geom_torsion_publ_flag
C(1) N(1) C(7) C(8) . . . . -29.27(18) no
C(1) N(1) C(7) C(12) . . . . 149.31(12) no
C(7) N(1) C(1) C(2) . . . . -47.50(17) no
C(7) N(1) C(1) C(6) . . . . 132.65(13) no
C(1) N(1) C(13) C(14) . . . . -35.87(18) no
C(1) N(1) C(13) C(18) . . . . 142.58(13) no
C(13) N(1) C(1) C(2) . . . . 131.78(13) no
C(13) N(1) C(1) C(6) . . . . -48.07(17) no
C(7) N(1) C(13) C(14) . . . . 143.40(13) no
C(7) N(1) C(13) C(18) . . . . -38.16(19) no
C(13) N(1) C(7) C(8) . . . . 151.47(12) no
C(13) N(1) C(7) C(12) . . . . -29.94(18) no
N(1) C(1) C(2) C(3) . . . . 177.90(12) ?
N(1) C(1) C(6) C(5) . . . . -179.93(12) ?
C(2) C(1) C(6) C(5) . . . . 0.21(19) ?
C(6) C(1) C(2) C(3) . . . . -2.2(2) ?
C(1) C(2) C(3) C(4) . . . . 2.4(2) ?
C(2) C(3) C(4) C(5) . . . . -0.5(2) ?
C(3) C(4) C(5) C(6) . . . . -1.5(2) ?
C(4) C(5) C(6) C(1) . . . . 1.7(2) ?
N(1) C(7) C(8) C(9) . . . . 176.51(12) ?
N(1) C(7) C(12) C(11) . . . . -177.89(12) ?
C(8) C(7) C(12) C(11) . . . . 0.71(19) ?
C(12) C(7) C(8) C(9) . . . . -2.12(19) ?
C(7) C(8) C(9) C(10) . . . . 1.9(2) ?
C(8) C(9) C(10) C(11) . . . . -0.1(2) ?
C(9) C(10) C(11) C(12) . . . . -1.3(2) ?
C(10) C(11) C(12) C(7) . . . . 1.0(2) ?
N(1) C(13) C(14) C(15) . . . . 177.10(12) ?
N(1) C(13) C(18) C(17) . . . . -177.79(12) ?
C(14) C(13) C(18) C(17) . . . . 0.7(2) ?
C(18) C(13) C(14) C(15) . . . . -1.4(2) ?
C(13) C(14) C(15) C(16) . . . . 0.4(2) ?
C(14) C(15) C(16) C(17) . . . . 1.39(19) ?
C(14) C(15) C(16) C(16) . . . 3_665 -178.00(12) ?
C(15) C(16) C(16) C(17) . . 3_665 3_665 -0.65(19) ?
C(15) C(16) C(17) C(18) . . . . -2.1(2) ?
C(16) C(16) C(17) C(18) 3_665 . . . 177.25(12) ?
C(17) C(16) C(16) C(15) . . 3_665 3_665 0.65(19) ?
C(16) C(17) C(18) C(13) . . . . 1.1(2) ?
